data_4081210
loop_
_publ_author_name
'Gioria, Estefan\'ia'
'Mart\'inez-Ilarduya, Jes\'us M.'
'Garc\'ia-Cuadrado, Domingo'
'Miguel, Jes\'us A.'
'Genov, Miroslav'
'Espinet, Pablo'

_publ_section_title
;
 Phosphines with Tethered Electron-Withdrawing Olefins as Ligands for
 Efficient Pd-Catalyzed Aryl-Alkyl Coupling
;
_journal_issue 15
_journal_name_full Organometallics
_journal_page_first 4255
_journal_paper_doi 10.1021/om4004303
_journal_volume 32
_journal_year 2013
_chemical_formula_sum 'C27 H17 Cl2 F4 O P Pd'
_chemical_formula_weight 641.72
_chemical_name_systematic
; 
 ? 
;
_space_group_IT_number 14
_symmetry_cell_setting monoclinic
_symmetry_space_group_name_Hall '-P 2yn'
_symmetry_space_group_name_H-M 'P 1 21/n 1'
_atom_sites_solution_hydrogens geom
_atom_sites_solution_primary direct
_atom_sites_solution_secondary difmap
_audit_creation_method SHELXL-97
_cell_angle_alpha 90.00
_cell_angle_beta 118.328(5)
_cell_angle_gamma 90.00
_cell_formula_units_Z 4
_cell_length_a 14.6534(6)
_cell_length_b 12.7998(3)
_cell_length_c 14.6608(6)
_cell_measurement_reflns_used 8701
_cell_measurement_temperature 293(2)
_cell_measurement_theta_max 29.4610
_cell_measurement_theta_min 2.7747
_cell_volume 2420.49(19)
_computing_cell_refinement
; 
'Wed Nov 04 17:40:42 2009' 
;
_computing_data_collection
; 
'Wed Nov 04 17:40:42 2009' 
;
_computing_data_reduction
; 
'Wed Nov 04 17:40:42 2009' 
;
_computing_structure_refinement 'SHELXL-97 (Sheldrick, 1997)'
_computing_structure_solution 'SHELXS-97 (Sheldrick, 1990)'
_diffrn_ambient_temperature 293(2)
_diffrn_detector_area_resol_mean 10.4757
_diffrn_measured_fraction_theta_full 0.982
_diffrn_measured_fraction_theta_max 0.982
_diffrn_measurement_device_type 'SuperNova, Dual, Cu at zero, Atlas'
_diffrn_measurement_method '\w scans'
_diffrn_radiation_monochromator graphite
_diffrn_radiation_source 'fine-focus sealed tube'
_diffrn_radiation_type MoK\a
_diffrn_radiation_wavelength 0.71073
_diffrn_reflns_av_R_equivalents 0.0330
_diffrn_reflns_av_sigmaI/netI 0.0334
_diffrn_reflns_limit_h_max 17
_diffrn_reflns_limit_h_min -17
_diffrn_reflns_limit_k_max 15
_diffrn_reflns_limit_k_min -15
_diffrn_reflns_limit_l_max 17
_diffrn_reflns_limit_l_min -16
_diffrn_reflns_number 13091
_diffrn_reflns_theta_full 25.35
_diffrn_reflns_theta_max 25.35
_diffrn_reflns_theta_min 3.14
_exptl_absorpt_coefficient_mu 1.105
_exptl_absorpt_correction_T_max 0.959
_exptl_absorpt_correction_T_min 0.891
_exptl_absorpt_correction_type analytical
_exptl_absorpt_process_details
; 
'Wed Nov 04 17:40:42 2009' 
;
_exptl_crystal_colour ORANGE
_exptl_crystal_density_diffrn 1.761
_exptl_crystal_density_method 'not measured'
_exptl_crystal_description PRISM
_exptl_crystal_F_000 1272
_exptl_crystal_size_max 0.2460
_exptl_crystal_size_mid 0.2075
_exptl_crystal_size_min 0.0763
_refine_diff_density_max 0.398
_refine_diff_density_min -0.626
_refine_diff_density_rms 0.069
_refine_ls_extinction_method none
_refine_ls_goodness_of_fit_ref 1.024
_refine_ls_hydrogen_treatment constr
_refine_ls_matrix_type full
_refine_ls_number_parameters 325
_refine_ls_number_reflns 4363
_refine_ls_number_restraints 0
_refine_ls_restrained_S_all 1.024
_refine_ls_R_factor_all 0.0460
_refine_ls_R_factor_gt 0.0319
_refine_ls_shift/su_max 0.001
_refine_ls_shift/su_mean 0.000
_refine_ls_structure_factor_coef Fsqd
_refine_ls_weighting_details 'calc w=1/[\s^2^(Fo^2^)+(0.0302P)^2^+2.3214P] where P=(Fo^2^+2Fc^2^)/3'
_refine_ls_weighting_scheme calc
_refine_ls_wR_factor_gt 0.0669
_refine_ls_wR_factor_ref 0.0707
_reflns_number_gt 3518
_reflns_number_total 4363
_reflns_threshold_expression >2sigma(I)
_cod_data_source_file om4004303_si_002.cif
_cod_data_source_block 11
_cod_database_code 4081210

loop_
_symmetry_equiv_pos_as_xyz
'x, y, z'
'-x+1/2, y+1/2, -z+1/2'
'-x, -y, -z'
'x-1/2, -y-1/2, z-1/2'

loop_
_atom_site_label
_atom_site_type_symbol
_atom_site_fract_x
_atom_site_fract_y
_atom_site_fract_z
_atom_site_U_iso_or_equiv
_atom_site_adp_type
_atom_site_occupancy
_atom_site_symmetry_multiplicity
_atom_site_calc_flag
_atom_site_refinement_flags
_atom_site_disorder_assembly
_atom_site_disorder_group
Pd1 Pd 0.017189(19) 0.075768(18) 0.125424(18) 0.02880(8) Uani 1 1 d . . .
Cl1 Cl -0.10383(7) 0.10196(6) -0.05289(6) 0.0402(2) Uani 1 1 d . . .
Cl2 Cl 0.13323(7) 0.19405(6) 0.11920(7) 0.0429(2) Uani 1 1 d . .. .
P1 P 0.13007(6) 0.05136(6) 0.29391(6) 0.02831(19) Uani 1 1 d . . .
C1 C 0.0960(3) -0.0793(2) 0.3160(2) 0.0318(7) Uani 1 1 d . . .
C2 C 0.1584(3) -0.1408(3) 0.4006(3) 0.0367(8) Uani 1 1 d . . .
F2 F 0.24446(16) -0.10165(16) 0.47923(15) 0.0525(6) Uani 1 1 d . . .
C3 C 0.1336(3) -0.2430(3) 0.4064(3) 0.0422(9) Uani 1 1 d . . .
F3 F 0.19480(19) -0.30268(16) 0.48710(17) 0.0611(6) Uani 1 1 d . . .
C4 C 0.0439(3) -0.2847(3) 0.3274(3) 0.0419(9) Uani 1 1 d . . .
F4 F 0.01855(19) -0.38321(15) 0.33408(18) 0.0610(6) Uani 1 1 d . . .
C5 C -0.0190(3) -0.2240(2) 0.2444(3) 0.0360(8) Uani 1 1 d . . .
F5 F -0.10595(16) -0.26650(15) 0.16979(17) 0.0519(6) Uani 1 1 d . . .
C6 C 0.0050(2) -0.1213(2) 0.2360(2) 0.0313(7) Uani 1 1 d . .. .
C7 C -0.0649(2) -0.0601(2) 0.1414(3) 0.0343(8) Uani 1 1 d . . .
H7 H -0.0999 -0.1024 0.0784 0.041 Uiso 1 1 calc R . .
C8 C -0.1181(3) 0.0293(3) 0.1403(3) 0.0359(8) Uani 1 1 d . . .
H8 H -0.1827 0.0374 0.0751 0.043 Uiso 1 1 calc R . ..
C9 C -0.1246(3) 0.0774(3) 0.2293(3) 0.0377(8) Uani 1 1 d . . .
O1 O -0.1153(2) 0.0234(2) 0.3019(2) 0.0493(6) Uani 1 1 d . . .
C11 C -0.1465(3) 0.1912(3) 0.2251(3) 0.0402(8) Uani 1 1 d . .. .
C12 C -0.1412(3) 0.2568(3) 0.1516(3) 0.0423(9) Uani 1 1 d . . .
H12 H -0.1283 0.2285 0.1004 0.051 Uiso 1 1 calc R . .
C13 C -0.1547(3) 0.3622(3) 0.1541(3) 0.0493(10) Uani 1 1 d . . .
H13 H -0.1489 0.4054 0.1061 0.059 Uiso 1 1 calc R .. .
C14 C -0.1768(3) 0.4046(3) 0.2273(4) 0.0593(11) Uani 1 1 d . . .
H14 H -0.1859 0.4763 0.2288 0.071 Uiso 1 1 calc R . .
C15 C -0.1855(4) 0.3414(3) 0.2983(4) 0.0666(13) Uani 1 1 d . . .
H15 H -0.2021 0.3703 0.3468 0.080 Uiso 1 1 calc R .. .
C16 C -0.1698(3) 0.2351(3) 0.2982(3) 0.0527(10) Uani 1 1 d . . .
H16 H -0.1748 0.1928 0.3472 0.063 Uiso 1 1 calc R . .
C21 C 0.2659(2) 0.0494(2) 0.3291(2) 0.0295(7) Uani 1 1 d . . .
C22 C 0.3070(3) -0.0344(3) 0.3018(3) 0.0411(9) Uani 1 1 d . . .
H22 H 0.2650 -0.0906 0.2659 0.049 Uiso 1 1 calc R . .
C23 C 0.4107(3) -0.0344(3) 0.3279(3) 0.0496(10) Uani 1 1 d . . .
H23 H 0.4387 -0.0913 0.3105 0.060 Uiso 1 1 calc R . .
C24 C 0.4728(3) 0.0489(3) 0.3796(3) 0.0438(9) Uani 1 1 d . . .
H24 H 0.5425 0.0485 0.3964 0.053 Uiso 1 1 calc R . .
C25 C 0.4326(3) 0.1316(3) 0.4060(3) 0.0418(9) Uani 1 1 d . . .
H25 H 0.4749 0.1879 0.4411 0.050 Uiso 1 1 calc R . .
C26 C 0.3296(3) 0.1326(3) 0.3811(3) 0.0396(8) Uani 1 1 d . . .
H26 H 0.3026 0.1897 0.3994 0.048 Uiso 1 1 calc R . .
C31 C 0.1135(2) 0.1411(3) 0.3800(2) 0.0341(7) Uani 1 1 d . . .
C32 C 0.1164(3) 0.2482(3) 0.3623(3) 0.0431(9) Uani 1 1 d . . ..
H32 H 0.1265 0.2713 0.3076 0.052 Uiso 1 1 calc R . .
C33 C 0.1043(3) 0.3194(3) 0.4269(3) 0.0542(11) Uani 1 1 d . . .
H33 H 0.1071 0.3907 0.4162 0.065 Uiso 1 1 calc R . .
C34 C 0.0882(3) 0.2848(4) 0.5066(3) 0.0598(12) Uani 1 1 d .. . .
H34 H 0.0798 0.3330 0.5495 0.072 Uiso 1 1 calc R . .
C35 C 0.0844(3) 0.1804(3) 0.5240(3) 0.0540(10) Uani 1 1 d . . .
H35 H 0.0733 0.1582 0.5784 0.065 Uiso 1 1 calc R . .
C36 C 0.0968(3) 0.1074(3) 0.4612(3) 0.0426(9) Uani 1 1 d . .. .
H36 H 0.0941 0.0364 0.4731 0.051 Uiso 1 1 calc R . .

loop_
_atom_site_aniso_label
_atom_site_aniso_U_11
_atom_site_aniso_U_22
_atom_site_aniso_U_33
_atom_site_aniso_U_23
_atom_site_aniso_U_13
_atom_site_aniso_U_12
Pd1 0.02803(14) 0.03128(13) 0.02476(14) 0.00197(10) 0.01061(10) 0.00040(10)
Cl1 0.0422(5) 0.0426(5) 0.0277(4) 0.0047(3) 0.0099(4) 0.0082(3)
Cl2 0.0456(5) 0.0380(4) 0.0434(5) 0.0059(4) 0.0197(4) -0.0078(4)
P1 0.0267(4) 0.0300(4) 0.0254(4) 0.0003(3) 0.0100(4) -0.0019(3)
C1 0.0342(18) 0.0320(16) 0.0288(17) 0.0006(14) 0.0147(15) -0.0030(14)
C2 0.0330(19) 0.0431(19) 0.0323(18) 0.0021(15) 0.0142(16) -0.0008(15)
F2 0.0467(13) 0.0576(13) 0.0325(11) 0.0088(9) 0.0019(10) -0.0051(10)
C3 0.054(2) 0.0406(19) 0.037(2) 0.0136(16) 0.0263(18) 0.0107(17)
F3 0.0755(17) 0.0545(13) 0.0480(13) 0.0238(11) 0.0249(12) 0.0126(11)
C4 0.060(3) 0.0308(17) 0.047(2) 0.0034(15) 0.035(2) -0.0001(16)
F4 0.0843(18) 0.0324(11) 0.0745(16) 0.0060(10) 0.0442(14) -0.0082(11)
C5 0.0359(19) 0.0358(18) 0.041(2) -0.0061(15) 0.0226(17) -0.0047(14)
F5 0.0478(13) 0.0417(11) 0.0584(13) -0.0087(10) 0.0188(11) -0.0153(9)
C6 0.0322(18) 0.0325(16) 0.0322(18) -0.0018(13) 0.0177(15) -0.0025(13)
C7 0.0307(18) 0.0368(18) 0.0315(18) -0.0021(14) 0.0116(15) -0.0097(14)
C8 0.0264(18) 0.0413(18) 0.0343(19) 0.0055(15) 0.0098(15) -0.0013(14)
C9 0.0255(17) 0.0467(19) 0.0391(19) 0.0075(16) 0.0139(15) -0.0016(14)
O1 0.0510(17) 0.0542(15) 0.0496(16) 0.0121(13) 0.0295(13) 0.0017(12)
C11 0.032(2) 0.046(2) 0.041(2) 0.0037(16) 0.0158(17) 0.0055(15)
C12 0.0324(19) 0.052(2) 0.045(2) 0.0088(17) 0.0206(17) 0.0112(16)
C13 0.041(2) 0.049(2) 0.061(3) 0.0121(19) 0.027(2) 0.0083(17)
C14 0.055(3) 0.046(2) 0.073(3) 0.003(2) 0.027(2) 0.0139(18)
C15 0.084(3) 0.067(3) 0.064(3) 0.007(2) 0.048(3) 0.029(2)
C16 0.050(2) 0.066(3) 0.052(2) 0.012(2) 0.032(2) 0.0154(19)
C21 0.0251(17) 0.0325(16) 0.0263(17) 0.0010(13) 0.0084(14) -0.0007(12)
C22 0.0311(19) 0.0375(18) 0.047(2) -0.0123(16) 0.0127(17) -0.0030(14)
C23 0.037(2) 0.045(2) 0.066(3) -0.0170(19) 0.023(2) 0.0024(16)
C24 0.0283(19) 0.045(2) 0.056(2) 0.0003(17) 0.0185(18) 0.0002(15)
C25 0.033(2) 0.0376(19) 0.051(2) -0.0105(16) 0.0164(17) -0.0129(15)
C26 0.039(2) 0.0316(17) 0.047(2) -0.0102(15) 0.0193(17) -0.0035(14)
C31 0.0278(18) 0.0420(19) 0.0293(18) -0.0014(14) 0.0110(15) 0.0004(14)
C32 0.043(2) 0.041(2) 0.045(2) -0.0005(16) 0.0205(18) 0.0041(16)
C33 0.054(3) 0.043(2) 0.062(3) -0.0081(19) 0.025(2) 0.0072(18)
C34 0.053(3) 0.075(3) 0.052(3) -0.020(2) 0.026(2) 0.012(2)
C35 0.047(2) 0.077(3) 0.045(2) -0.004(2) 0.027(2) 0.008(2)
C36 0.041(2) 0.050(2) 0.0355(19) 0.0014(16) 0.0176(17) 0.0033(16)

loop_
_atom_type_symbol
_atom_type_description
_atom_type_scat_dispersion_real
_atom_type_scat_dispersion_imag
_atom_type_scat_source
C C 0.0030 0.0020 'International Tables Vol C Tables 4.2.6.8 and 6.1.1.4'
H H 0.0000 0.0000 'International Tables Vol C Tables 4.2.6.8 and 6.1.1.4'
O O 0.0110 0.0060 'International Tables Vol C Tables 4.2.6.8 and 6.1.1.4'
F F 0.0170 0.0100 'International Tables Vol C Tables 4.2.6.8 and 6.1.1.4'
P P 0.1020 0.0940 'International Tables Vol C Tables 4.2.6.8 and 6.1.1.4'
Cl Cl 0.1480 0.1590 'International Tables Vol C Tables 4.2.6.8 and 6.1.1.4'
Pd Pd -0.9990 1.0070 'International Tables Vol C Tables 4.2.6.8 and 6.1.1.4'

loop_
_geom_angle_atom_site_label_1
_geom_angle_atom_site_label_2
_geom_angle_atom_site_label_3
_geom_angle
_geom_angle_site_symmetry_1
_geom_angle_site_symmetry_3
C8 Pd1 C7 36.87(12) . .
C8 Pd1 P1 94.72(9) . .
C7 Pd1 P1 85.82(9) . .
C8 Pd1 Cl2 154.81(9) . .
C7 Pd1 Cl2 167.57(9) . .
P1 Pd1 Cl2 87.87(3) . .
C8 Pd1 Cl1 84.80(9) . .
C7 Pd1 Cl1 93.93(9) . .
P1 Pd1 Cl1 179.46(3) .. .
Cl2 Pd1 Cl1 92.46(3) . .
C21 P1 C31 107.76(15) . .
C21 P1 C1 107.17(14) . ..
C31 P1 C1 108.74(16) . .
C21 P1 Pd1 116.93(11) . .
C31 P1 Pd1 113.98(11) . .
C1 P1 Pd1 101.68(10) . .
C2 C1 C6 119.6(3) . .
C2 C1 P1 124.2(2) . .
C6 C1 P1 115.9(2) . .
F2 C2 C3 118.3(3) . ..
F2 C2 C1 120.7(3) . .
C3 C2 C1 121.0(3) . .
F3 C3 C2 121.0(3) . .
F3 C3 C4 119.6(3) . .
C2 C3 C4 119.4(3) . ..
F4 C4 C5 120.6(3) . .
F4 C4 C3 119.4(3) . .
C5 C4 C3 119.9(3) . .
F5 C5 C4 118.4(3) . .
F5 C5 C6 119.8(3) . ..
C4 C5 C6 121.8(3) . .
C5 C6 C1 118.2(3) . .
C5 C6 C7 119.3(3) . .
C1 C6 C7 122.5(3) . .
C8 C7 C6 125.4(3) . ..
C8 C7 Pd1 71.10(18) . .
C6 C7 Pd1 110.3(2) . .
C7 C8 C9 127.2(3) . .
C7 C8 Pd1 72.03(19) . .
C9 C8 Pd1 114.6(2) . .
O1 C9 C8 120.3(3) . .
O1 C9 C11 121.5(3) . .
C8 C9 C11 118.2(3) .. .
C16 C11 C12 118.4(3) . .
C16 C11 C9 119.5(3) . .
C12 C11 C9 122.0(3) . ..
C13 C12 C11 120.7(4) . .
C12 C13 C14 120.2(4) . .
C13 C14 C15 120.2(4) . .
C14 C15 C16 120.3(4) . .
C15 C16 C11 120.2(4) . .
C22 C21 C26 119.1(3) . .
C22 C21 P1 120.1(2) . .
C26 C21 P1 120.8(3) . .
C23 C22 C21 119.6(3) . .
C24 C23 C22 120.5(3) . .
C25 C24 C23 120.1(3) . .
C24 C25 C26 120.2(3) . .
C25 C26 C21 120.6(3) . .
C36 C31 C32 119.6(3) . .
C36 C31 P1 122.5(3) . .
C32 C31 P1 117.8(3) . .
C33 C32 C31 119.5(4) .. .
C34 C33 C32 120.0(4) . .
C35 C34 C33 120.9(4) . .
C34 C35 C36 120.4(4) . ..
C35 C36 C31 119.5(4) . .

loop_
_geom_bond_atom_site_label_1
_geom_bond_atom_site_label_2
_geom_bond_distance
Pd1 C8 2.178(3)
Pd1 C7 2.189(3)
Pd1 P1 2.2489(8)
Pd1 Cl2 2.3107(9)
Pd1 Cl1 2.3857(8)
P1 C21 1.804(3)
P1 C31 1.806(3)
P1 C1 1.818(3)
C1 C2 1.385(4)
C1 C6 1.399(4)
C2 F2 1.338(4)
C2 C3 1.371(5)
C3 F3 1.335(4)
C3 C4 1.382(5)
C4 F4 1.332(4)
C4 C5 1.367(5)
C5 F5 1.339(4)
C5 C6 1.382(4)
C6 C7 1.495(4)
C7 C8 1.381(5)
C8 C9 1.486(5)
C9 O1 1.222(4)
C9 C11 1.487(5)
C11 C16 1.388(5)
C11 C12 1.398(5)
C12 C13 1.366(5)
C13 C14 1.371(6)
C14 C15 1.371(6)
C15 C16 1.379(5)
C21 C22 1.380(5)
C21 C26 1.382(4)
C22 C23 1.380(5)
C23 C24 1.372(5)
C24 C25 1.354(5)
C25 C26 1.374(5)
C31 C36 1.392(5)
C31 C32 1.400(5)
C32 C33 1.385(5)
C33 C34 1.371(6)
C34 C35 1.367(6)
C35 C36 1.382(5)
